data_7115313
loop_
_publ_author_name
'John J. Kiernicki'
'Phillip E. Fanwick'
'Suzanne C. Bart'

_publ_section_title
;
 Utility of a redox-active pyridine(diimine) chelate in facilitating two
 electron oxidative addition chemistry at uranium
;
_journal_name_full Chem.Commun.
_journal_page_first 8189
_journal_paper_doi 10.1039/C4cc03355H
_journal_volume 50
_journal_year 2014
_chemical_formula_moiety 'C53 H56 N3 Se2 U1,2(C4 H8 O1)'
_chemical_formula_sum 'C61 H72 N3 O2 Se2 U'
_chemical_formula_weight 1275.22
_space_group_IT_number 14
_symmetry_cell_setting monoclinic
_symmetry_space_group_name_Hall '-P 2yn'
_symmetry_space_group_name_H-M 'P 1 21/n 1'
_cell_angle_alpha 90.00
_cell_angle_beta 100.6420(10)
_cell_angle_gamma 90.00
_cell_formula_units_Z 4
_cell_length_a 11.7186(2)
_cell_length_b 26.9121(4)
_cell_length_c 17.5708(3)
_cell_measurement_reflns_used 49413
_cell_measurement_temperature 150.00(2)
_cell_measurement_theta_max 27
_cell_measurement_theta_min 1
_cell_volume 5446.03(16)
_computing_cell_refinement 'DENZO/SCALEPACK (Otwinowski & Minor, 1996)'
_computing_data_collection 'Collect (Nonius, 1998)'
_computing_data_reduction 'DENZO/SCALEPACK (Otwinowski & Minor, 1996)'
_computing_molecular_graphics
;
    ORTEP (Johnson, 1976)
    PLATON (Spek, 2003)
;
_computing_publication_material 'SHELX97(Sheldrick, 2008) and local programs'
_computing_structure_refinement 'SHELX97 (Sheldrick, 2008)'
_computing_structure_solution
;
 PATTY (DIRDIF, Beurskins, 2008)
;
_diffrn_ambient_temperature 150.00(2)
_diffrn_measured_fraction_theta_full 0.9910
_diffrn_measured_fraction_theta_max 0.9910
_diffrn_measurement_device_type Nonius_KappaCCD
_diffrn_measurement_method \w
_diffrn_radiation_monochromator 'graphite 002'
_diffrn_radiation_type MO-K\a
_diffrn_radiation_wavelength 0.71073
_diffrn_reflns_av_R_equivalents 0.0630
_diffrn_reflns_av_sigmaI/netI 0.0914
_diffrn_reflns_limit_h_max 15
_diffrn_reflns_limit_h_min 0
_diffrn_reflns_limit_k_max 35
_diffrn_reflns_limit_k_min 0
_diffrn_reflns_limit_l_max 22
_diffrn_reflns_limit_l_min -23
_diffrn_reflns_number 49413
_diffrn_reflns_theta_full 27.9
_diffrn_reflns_theta_max 27.86
_diffrn_reflns_theta_min 2.33
_diffrn_standards_number 0
_exptl_absorpt_coefficient_mu 4.362
_exptl_absorpt_correction_T_max 0.4661
_exptl_absorpt_correction_T_min 0.4133
_exptl_absorpt_correction_type multi-scan
_exptl_absorpt_process_details 'SCALEPACK (Otwinowski & Minor, 1997)'
_exptl_crystal_colour orange
_exptl_crystal_density_diffrn 1.555
_exptl_crystal_density_method 'not measured'
_exptl_crystal_description needle
_exptl_crystal_F_000 2540
_exptl_crystal_size_max 0.50
_exptl_crystal_size_mid 0.31
_exptl_crystal_size_min 0.17
_refine_diff_density_max 1.07
_refine_diff_density_min -1.16
_refine_ls_extinction_method none
_refine_ls_goodness_of_fit_ref 0.915
_refine_ls_hydrogen_treatment constr
_refine_ls_matrix_type full
_refine_ls_number_parameters 632
_refine_ls_number_reflns 12859
_refine_ls_number_restraints 10
_refine_ls_R_factor_all 0.085
_refine_ls_R_factor_gt 0.037
_refine_ls_shift/su_max 0.001
_refine_ls_structure_factor_coef Fsqd
_refine_ls_weighting_details ' w=1/[\s^2^(Fo^2^)+(0.0265P)^2^+0.0000P] where P=(Fo^2^+2Fc^2^)/'
_refine_ls_weighting_scheme calc
_refine_ls_wR_factor_gt 0.064
_refine_ls_wR_factor_ref 0.073
_reflns_number_gt 8039
_reflns_number_total 12859
_reflns_threshold_expression >2.0\s(I)
_cod_data_source_file c4cc03355h2.cif
_cod_data_source_block JK449
_cod_depositor_comments
;
The following automatic conversions were performed:

'_refine_ls_weighting_scheme' value 'calc ' changed to 'calc'
according to the built-in table from CIF Core dictionary named
'cif_core.dic' version 2.4.1 from 2010-06-29.

Automatic conversion script
Id: cif_fix_values 2281 2013-09-26 08:29:07Z andrius 

The following automatic conversions were performed:

data name '_iucr_refine_instruction_details' was replaced with
'_iucr_refine_instructions_details' as specified in the replacement
file 'data/replacement-values/replacement_tags.lst'.

Automatic conversion script
Id: cif_correct_tags 9268 2022-04-12 08:56:07Z antanas 
;
_cod_original_cell_volume 5446.03(15)
_cod_original_formula_sum 'C61 H72 N3 O2 Se2 U1'
_cod_database_code 7115313

loop_
_symmetry_equiv_pos_as_xyz
'x, y, z'
'-x+1/2, y+1/2, -z+1/2'
'-x, -y, -z'
'x-1/2, -y-1/2, z-1/2'

loop_
_atom_site_label
_atom_site_fract_x
_atom_site_fract_y
_atom_site_fract_z
_atom_site_U_iso_or_equiv
_atom_site_adp_type
_atom_site_occupancy
_atom_site_symmetry_multiplicity
_atom_site_calc_flag
_atom_site_refinement_flags
U1 0.020236(13) 0.181980(6) 0.088282(8) 0.02834(5) Uani 1 1 d .
Se1 0.04756(4) 0.118300(15) -0.03810(2) 0.03361(11) Uani 1 1 d .
Se2 -0.06045(4) 0.250781(17) 0.19410(2) 0.03905(12) Uani 1 1 d .
O1 0.2115(3) 0.10952(13) 0.4706(2) 0.0733(11) Uani 1 1 d D
O2 0.4109(10) 0.1113(4) 0.8884(5) 0.199(4) Uani 1 1 d D
N1 0.0153(3) 0.25311(12) -0.00634(18) 0.0323(8) Uani 1 1 d .
N2 -0.1661(3) 0.19581(11) 0.01423(18) 0.0288(8) Uani 1 1 d .
N3 -0.1331(3) 0.12361(11) 0.12093(18) 0.0292(8) Uani 1 1 d .
C1 -0.0953(4) 0.29478(17) -0.1222(3) 0.0497(13) Uani 1 1 d .
C2 -0.0836(4) 0.25926(15) -0.0559(2) 0.0346(10) Uani 1 1 d .
C3 -0.1821(4) 0.23009(15) -0.0460(2) 0.0329(10) Uani 1 1 d .
C4 -0.2914(4) 0.23741(16) -0.0910(2) 0.0381(11) Uani 1 1 d .
C5 -0.3858(4) 0.21151(17) -0.0759(3) 0.0454(12) Uani 1 1 d .
C6 -0.3717(4) 0.17799(15) -0.0157(2) 0.0384(11) Uani 1 1 d .
C7 -0.2624(4) 0.16996(15) 0.0282(2) 0.0330(10) Uani 1 1 d .
C8 -0.2416(3) 0.13233(15) 0.0881(2) 0.0317(10) Uani 1 1 d .
C9 -0.3420(3) 0.10538(16) 0.1101(3) 0.0428(12) Uani 1 1 d .
C27 -0.0797(4) 0.12948(14) -0.1245(2) 0.0303(10) Uani 1 1 d .
C28 -0.1890(4) 0.11113(16) -0.1248(2) 0.0415(11) Uani 1 1 d .
C29 -0.2767(4) 0.11999(18) -0.1877(3) 0.0519(13) Uani 1 1 d .
C30 -0.2554(4) 0.14705(17) -0.2500(3) 0.0476(13) Uani 1 1 d .
C31 -0.1468(4) 0.16477(17) -0.2499(3) 0.0474(13) Uani 1 1 d .
C32 -0.0581(4) 0.15645(16) -0.1867(2) 0.0407(11) Uani 1 1 d .
C33 -0.2257(4) 0.25763(15) 0.1627(2) 0.0372(11) Uani 1 1 d .
C34 -0.3019(4) 0.23401(16) 0.2035(3) 0.0460(12) Uani 1 1 d .
C35 -0.4207(4) 0.23903(18) 0.1818(3) 0.0537(13) Uani 1 1 d .
C36 -0.4659(4) 0.26617(18) 0.1178(3) 0.0488(13) Uani 1 1 d .
C37 -0.3927(4) 0.29060(17) 0.0768(3) 0.0476(12) Uani 1 1 d .
C38 -0.2733(4) 0.28618(16) 0.0994(3) 0.0426(12) Uani 1 1 d .
C39 0.1085(3) 0.28830(15) -0.0091(2) 0.0320(10) Uani 1 1 d .
C40 0.1045(4) 0.33512(15) 0.0261(2) 0.0327(10) Uani 1 1 d .
C41 0.1968(4) 0.36700(15) 0.0283(2) 0.0357(11) Uani 1 1 d .
C42 0.2913(4) 0.35540(16) -0.0043(2) 0.0368(11) Uani 1 1 d .
C43 0.2917(4) 0.31008(15) -0.0411(2) 0.0357(11) Uani 1 1 d .
C44 0.2007(4) 0.27641(14) -0.0448(2) 0.0325(10) Uani 1 1 d .
C45 -0.1092(3) 0.08036(15) 0.1696(2) 0.0324(10) Uani 1 1 d .
C46 -0.0818(4) 0.08427(16) 0.2504(2) 0.0379(11) Uani 1 1 d .
C47 -0.0499(4) 0.04159(16) 0.2937(2) 0.0427(12) Uani 1 1 d .
C48 -0.0458(4) -0.00484(16) 0.2607(3) 0.0402(11) Uani 1 1 d .
C49 -0.0778(4) -0.00774(16) 0.1807(2) 0.0376(11) Uani 1 1 d .
C50 -0.1099(3) 0.03305(15) 0.1350(2) 0.0329(10) Uani 1 1 d .
C51 0.1936(4) 0.20843(16) 0.2057(3) 0.0407(12) Uani 1 1 d .
C52 0.1915(3) 0.15677(16) 0.2151(2) 0.0357(11) Uani 1 1 d .
C53 0.2384(3) 0.13484(15) 0.1549(2) 0.0323(10) Uani 1 1 d .
C54 0.2639(3) 0.17391(16) 0.1077(3) 0.0390(11) Uani 1 1 d .
C55 0.2374(4) 0.21950(17) 0.1392(3) 0.0434(12) Uani 1 1 d .
C56 0.2751(4) 0.08054(16) 0.1517(2) 0.0382(11) Uani 1 1 d .
C57 0.1712(4) 0.04602(16) 0.1496(3) 0.0460(12) Uani 1 1 d .
C58 0.3285(4) 0.07056(17) 0.0798(3) 0.0477(13) Uani 1 1 d .
C59 0.3712(4) 0.07047(18) 0.2240(3) 0.0484(13) Uani 1 1 d .
C60 0.4563(4) 0.10553(19) 0.2488(3) 0.0507(13) Uani 1 1 d .
C61 0.5467(4) 0.0975(2) 0.3096(3) 0.0686(17) Uani 1 1 d .
C62 0.5505(6) 0.0531(3) 0.3500(4) 0.095(3) Uani 1 1 d .
C63 0.4652(6) 0.0164(2) 0.3282(3) 0.091(2) Uani 1 1 d .
C64 0.3738(5) 0.0249(2) 0.2649(3) 0.0703(17) Uani 1 1 d .
C65 0.2497(6) 0.07526(19) 0.4186(3) 0.0745(18) Uani 1 1 d D
C66 0.2563(6) 0.0251(2) 0.4569(4) 0.092(2) Uani 1 1 d D
C67 0.1912(6) 0.0327(2) 0.5224(4) 0.0833(19) Uani 1 1 d D
C68 0.2130(5) 0.0848(2) 0.5415(3) 0.0749(17) Uani 1 1 d D
C69 0.3294(9) 0.1185(3) 0.8143(8) 0.172(5) Uani 1 1 d D
C70 0.3634(8) 0.0763(4) 0.7685(4) 0.145(4) Uani 1 1 d D
C71 0.3967(7) 0.0380(3) 0.8300(7) 0.137(3) Uani 1 1 d D
C72 0.4392(11) 0.0650(5) 0.8936(6) 0.164(5) Uani 1 1 d D
C401 0.0015(4) 0.35133(16) 0.0596(3) 0.0418(11) Uani 1 1 d .
C421 0.3920(4) 0.39109(17) 0.0005(3) 0.0509(13) Uani 1 1 d .
C441 0.2058(4) 0.22889(16) -0.0896(3) 0.0510(13) Uani 1 1 d .
C461 -0.0893(5) 0.13259(16) 0.2926(2) 0.0562(14) Uani 1 1 d .
C462 -0.0071(5) -0.04999(17) 0.3093(3) 0.0632(15) Uani 1 1 d .
C463 -0.1435(4) 0.02638(15) 0.0486(2) 0.0389(11) Uani 1 1 d .
H4 -0.3009 0.2605 -0.1326 0.046 Uiso 1 1 calc R
H5 -0.4604 0.2167 -0.1068 0.054 Uiso 1 1 calc R
H6 -0.4368 0.1604 -0.0043 0.046 Uiso 1 1 calc R
H1A -0.0197 0.3098 -0.1238 0.075 Uiso 1 1 calc R
H1B -0.1510 0.3209 -0.1156 0.075 Uiso 1 1 calc R
H1C -0.1231 0.2770 -0.1707 0.075 Uiso 1 1 calc R
H28 -0.2044 0.0924 -0.0819 0.050 Uiso 1 1 calc R
H29 -0.3524 0.1072 -0.1879 0.062 Uiso 1 1 calc R
H30 -0.3162 0.1533 -0.2927 0.057 Uiso 1 1 calc R
H31 -0.1313 0.1829 -0.2933 0.057 Uiso 1 1 calc R
H32 0.0174 0.1694 -0.1866 0.049 Uiso 1 1 calc R
H34 -0.2714 0.2141 0.2471 0.055 Uiso 1 1 calc R
H35 -0.4709 0.2236 0.2114 0.064 Uiso 1 1 calc R
H36 -0.5477 0.2683 0.1013 0.059 Uiso 1 1 calc R
H37 -0.4241 0.3104 0.0332 0.057 Uiso 1 1 calc R
H38 -0.2236 0.3030 0.0710 0.051 Uiso 1 1 calc R
H41 0.1952 0.3982 0.0533 0.043 Uiso 1 1 calc R
H43 0.3560 0.3016 -0.0645 0.043 Uiso 1 1 calc R
H47 -0.0301 0.0445 0.3484 0.051 Uiso 1 1 calc R
H49 -0.0773 -0.0393 0.1566 0.045 Uiso 1 1 calc R
H51 0.1690 0.2321 0.2394 0.049 Uiso 1 1 calc R
H52 0.1635 0.1395 0.2551 0.043 Uiso 1 1 calc R
H54 0.2944 0.1701 0.0616 0.047 Uiso 1 1 calc R
H55 0.2474 0.2516 0.1190 0.052 Uiso 1 1 calc R
H60 0.4522 0.1366 0.2227 0.061 Uiso 1 1 calc R
H61 0.6054 0.1219 0.3237 0.082 Uiso 1 1 calc R
H62 0.6115 0.0473 0.3928 0.114 Uiso 1 1 calc R
H63 0.4690 -0.0140 0.3561 0.109 Uiso 1 1 calc R
H64 0.3153 0.0005 0.2500 0.084 Uiso 1 1 calc R
H9A -0.3148 0.0850 0.1561 0.064 Uiso 1 1 calc R
H9B -0.3779 0.0840 0.0672 0.064 Uiso 1 1 calc R
H9C -0.3993 0.1295 0.1214 0.064 Uiso 1 1 calc R
H40A 0.0145 0.3851 0.0802 0.063 Uiso 1 1 calc R
H40B -0.0089 0.3286 0.1014 0.063 Uiso 1 1 calc R
H40C -0.0682 0.3508 0.0191 0.063 Uiso 1 1 calc R
H42A 0.3643 0.4225 -0.0244 0.076 Uiso 1 1 calc R
H42B 0.4509 0.3767 -0.0259 0.076 Uiso 1 1 calc R
H42C 0.4260 0.3972 0.0550 0.076 Uiso 1 1 calc R
H44A 0.1736 0.2016 -0.0633 0.076 Uiso 1 1 calc R
H44B 0.2867 0.2215 -0.0927 0.076 Uiso 1 1 calc R
H44C 0.1604 0.2327 -0.1420 0.076 Uiso 1 1 calc R
H46A -0.0804 0.1604 0.2582 0.084 Uiso 1 1 calc R
H46B -0.0274 0.1339 0.3384 0.084 Uiso 1 1 calc R
H46C -0.1649 0.1349 0.3086 0.084 Uiso 1 1 calc R
H46D 0.0725 -0.0586 0.3043 0.095 Uiso 1 1 calc R
H46E -0.0589 -0.0779 0.2915 0.095 Uiso 1 1 calc R
H46F -0.0096 -0.0428 0.3636 0.095 Uiso 1 1 calc R
H46G -0.1285 -0.0080 0.0350 0.058 Uiso 1 1 calc R
H46H -0.0975 0.0490 0.0225 0.058 Uiso 1 1 calc R
H46I -0.2262 0.0338 0.0321 0.058 Uiso 1 1 calc R
H57A 0.1401 0.0501 0.1973 0.069 Uiso 1 1 calc R
H57B 0.1959 0.0115 0.1453 0.069 Uiso 1 1 calc R
H57C 0.1110 0.0543 0.1049 0.069 Uiso 1 1 calc R
H58A 0.2704 0.0769 0.0331 0.072 Uiso 1 1 calc R
H58B 0.3538 0.0359 0.0800 0.072 Uiso 1 1 calc R
H58C 0.3953 0.0925 0.0803 0.072 Uiso 1 1 calc R
H65A 0.3269 0.0851 0.4084 0.089 Uiso 1 1 calc R
H65B 0.1942 0.0745 0.3687 0.089 Uiso 1 1 calc R
H66A 0.3379 0.0154 0.4767 0.110 Uiso 1 1 calc R
H66B 0.2188 -0.0007 0.4205 0.110 Uiso 1 1 calc R
H67A 0.1072 0.0262 0.5056 0.100 Uiso 1 1 calc R
H67B 0.2219 0.0110 0.5671 0.100 Uiso 1 1 calc R
H68A 0.1521 0.0983 0.5680 0.090 Uiso 1 1 calc R
H68B 0.2894 0.0889 0.5760 0.090 Uiso 1 1 calc R
H69A 0.3414 0.1509 0.7904 0.206 Uiso 1 1 calc R
H69B 0.2475 0.1157 0.8210 0.206 Uiso 1 1 calc R
H70A 0.4297 0.0852 0.7435 0.174 Uiso 1 1 calc R
H70B 0.2976 0.0650 0.7285 0.174 Uiso 1 1 calc R
H71A 0.3283 0.0183 0.8377 0.164 Uiso 1 1 calc R
H71B 0.4564 0.0152 0.8168 0.164 Uiso 1 1 calc R
H72A 0.4112 0.0505 0.9385 0.197 Uiso 1 1 calc R
H72B 0.5250 0.0625 0.9039 0.197 Uiso 1 1 calc R

loop_
_atom_site_aniso_label
_atom_site_aniso_U_11
_atom_site_aniso_U_22
_atom_site_aniso_U_33
_atom_site_aniso_U_12
_atom_site_aniso_U_13
_atom_site_aniso_U_23
U1 0.02778(9) 0.03048(9) 0.02382(8) 0.00041(8) -0.00296(6) -0.00106(8)
Se1 0.0366(3) 0.0339(2) 0.0274(2) 0.0003(2) -0.00186(19) -0.0033(2)
Se2 0.0428(3) 0.0382(3) 0.0337(2) 0.0070(2) 0.0006(2) -0.0053(2)
O1 0.075(3) 0.056(2) 0.088(3) 0.001(2) 0.015(2) 0.013(2)
O2 0.252(11) 0.174(8) 0.186(8) -0.115(8) 0.074(7) -0.090(8)
N1 0.035(2) 0.0283(19) 0.0303(19) -0.0062(16) -0.0038(16) 0.0051(16)
N2 0.0303(19) 0.0281(19) 0.0260(18) 0.0010(15) 0.0001(15) 0.0037(15)
N3 0.032(2) 0.0270(19) 0.0280(19) 0.0026(15) 0.0041(16) 0.0011(16)
C1 0.047(3) 0.055(3) 0.040(3) -0.011(2) -0.011(2) 0.015(3)
C2 0.035(3) 0.034(2) 0.031(2) -0.004(2) -0.004(2) 0.004(2)
C3 0.038(3) 0.035(3) 0.024(2) -0.003(2) 0.002(2) -0.002(2)
C4 0.036(3) 0.046(3) 0.029(2) 0.000(2) -0.006(2) 0.009(2)
C5 0.034(3) 0.053(3) 0.043(3) 0.001(2) -0.009(2) 0.004(3)
C6 0.029(2) 0.040(3) 0.045(3) -0.003(2) 0.001(2) 0.003(2)
C7 0.033(2) 0.035(3) 0.030(2) -0.0004(19) 0.001(2) -0.002(2)
C8 0.029(2) 0.034(2) 0.033(2) -0.0056(19) 0.008(2) 0.000(2)
C9 0.030(3) 0.048(3) 0.051(3) 0.003(2) 0.008(2) 0.010(2)
C27 0.036(3) 0.028(2) 0.025(2) 0.0055(19) 0.0002(19) 0.0038(19)
C28 0.041(3) 0.048(3) 0.032(2) -0.007(2) 0.000(2) 0.003(2)
C29 0.045(3) 0.061(3) 0.043(3) -0.010(3) -0.010(2) -0.002(3)
C30 0.048(3) 0.053(3) 0.034(3) 0.008(3) -0.011(2) 0.001(2)
C31 0.057(3) 0.052(3) 0.030(3) 0.008(3) 0.002(2) 0.006(2)
C32 0.038(3) 0.040(3) 0.041(3) -0.003(2) 0.000(2) -0.002(2)
C33 0.044(3) 0.034(3) 0.034(3) 0.002(2) 0.008(2) -0.002(2)
C34 0.064(4) 0.038(3) 0.038(3) 0.007(2) 0.014(3) -0.003(2)
C35 0.049(3) 0.058(3) 0.057(3) 0.000(3) 0.021(3) -0.002(3)
C36 0.038(3) 0.055(3) 0.054(3) 0.007(2) 0.009(3) -0.013(3)
C37 0.041(3) 0.047(3) 0.054(3) 0.006(2) 0.007(3) 0.004(3)
C38 0.036(3) 0.044(3) 0.048(3) 0.001(2) 0.006(2) 0.002(2)
C39 0.029(2) 0.039(3) 0.023(2) -0.003(2) -0.0065(19) 0.010(2)
C40 0.032(2) 0.032(2) 0.031(2) 0.0055(19) -0.004(2) 0.004(2)
C41 0.039(3) 0.029(2) 0.037(3) -0.003(2) 0.001(2) -0.004(2)
C42 0.037(3) 0.037(3) 0.034(2) -0.003(2) 0.000(2) 0.006(2)
C43 0.037(3) 0.040(3) 0.029(2) -0.006(2) 0.0029(19) 0.003(2)
C44 0.039(3) 0.030(2) 0.026(2) -0.003(2) -0.001(2) -0.0023(19)
C45 0.031(2) 0.035(3) 0.031(2) 0.002(2) 0.0046(19) 0.005(2)
C46 0.047(3) 0.035(3) 0.031(2) 0.006(2) 0.006(2) -0.002(2)
C47 0.056(3) 0.041(3) 0.030(2) 0.004(2) 0.006(2) 0.007(2)
C48 0.048(3) 0.033(3) 0.040(3) 0.005(2) 0.008(2) 0.006(2)
C49 0.044(3) 0.030(2) 0.039(3) -0.001(2) 0.007(2) 0.000(2)
C50 0.031(2) 0.034(2) 0.033(2) -0.0008(19) 0.0046(19) -0.001(2)
C51 0.040(3) 0.036(3) 0.036(3) 0.010(2) -0.020(2) -0.011(2)
C52 0.032(3) 0.044(3) 0.026(2) 0.006(2) -0.009(2) 0.000(2)
C53 0.027(2) 0.037(3) 0.028(2) -0.0008(19) -0.0081(19) -0.003(2)
C54 0.026(2) 0.051(3) 0.035(2) -0.003(2) -0.0066(19) -0.003(2)
C55 0.036(3) 0.039(3) 0.046(3) -0.012(2) -0.015(2) 0.004(2)
C56 0.032(2) 0.042(3) 0.036(3) 0.006(2) -0.005(2) -0.005(2)
C57 0.045(3) 0.041(3) 0.048(3) 0.004(2) 0.001(2) 0.002(2)
C58 0.031(3) 0.060(3) 0.051(3) 0.004(2) 0.002(2) -0.021(3)
C59 0.052(3) 0.046(3) 0.042(3) 0.019(3) -0.005(2) -0.012(2)
C60 0.033(3) 0.068(3) 0.048(3) 0.012(3) -0.002(2) -0.009(3)
C61 0.049(3) 0.087(5) 0.059(4) 0.025(3) -0.022(3) -0.020(3)
C62 0.082(5) 0.104(5) 0.078(5) 0.050(4) -0.041(4) -0.043(4)
C63 0.117(6) 0.079(5) 0.066(4) 0.049(4) -0.013(4) 0.003(4)
C64 0.072(4) 0.064(4) 0.068(4) 0.024(3) -0.004(3) -0.006(3)
C65 0.098(5) 0.058(4) 0.061(4) -0.019(3) -0.003(3) -0.001(3)
C66 0.137(6) 0.051(4) 0.097(5) 0.003(4) 0.046(5) 0.007(4)
C67 0.099(5) 0.059(4) 0.090(5) -0.003(4) 0.012(4) 0.010(4)
C68 0.070(4) 0.071(4) 0.087(5) -0.008(3) 0.021(3) 0.018(4)
C69 0.154(10) 0.101(7) 0.271(15) 0.025(7) 0.068(10) -0.044(9)
C70 0.138(8) 0.198(10) 0.090(6) 0.040(7) -0.001(6) -0.029(7)
C71 0.096(6) 0.129(8) 0.184(10) 0.017(6) 0.022(7) -0.001(8)
C72 0.218(12) 0.175(12) 0.103(8) -0.007(11) 0.040(8) -0.038(9)
C401 0.037(3) 0.033(3) 0.054(3) 0.002(2) 0.002(2) -0.002(2)
C421 0.048(3) 0.048(3) 0.057(3) -0.017(2) 0.010(3) -0.012(3)
C441 0.065(3) 0.043(3) 0.050(3) -0.015(3) 0.026(3) -0.011(2)
C461 0.095(4) 0.047(3) 0.027(2) 0.017(3) 0.011(3) 0.001(2)
C462 0.093(4) 0.047(3) 0.045(3) 0.017(3) 0.000(3) 0.007(3)
C463 0.046(3) 0.031(2) 0.038(3) -0.006(2) 0.003(2) -0.003(2)

loop_
_atom_type_symbol
_atom_type_description
_atom_type_scat_dispersion_real
_atom_type_scat_dispersion_imag
_atom_type_scat_source
C C 0.0033 0.0016 'International Tables Vol C Tables 4.2.6.8 and 6.1.1.4'
H H 0.0000 0.0000 'International Tables Vol C Tables 4.2.6.8 and 6.1.1.4'
N N 0.0061 0.0033 'International Tables Vol C Tables 4.2.6.8 and 6.1.1.4'
Se Se -0.0929 2.2259 'International Tables Vol C Tables 4.2.6.8 and 6.1.1.4'
U U -9.6767 9.6646 'International Tables Vol C Tables 4.2.6.8 and 6.1.1.4'
O O 0.0106 0.0060 'International Tables Vol C Tables 4.2.6.8 and 6.1.1.4'

loop_
_geom_angle_atom_site_label_1
_geom_angle_atom_site_label_2
_geom_angle_atom_site_label_3
_geom_angle
N2 U1 N1 67.11(11)
N2 U1 N3 66.34(10)
N1 U1 N3 133.44(10)
N2 U1 C51 150.13(12)
N1 U1 C51 102.98(12)
N3 U1 C51 117.02(13)
N2 U1 C55 146.63(12)
N1 U1 C55 80.91(12)
N3 U1 C55 144.41(12)
C51 U1 C55 29.68(13)
N2 U1 C52 159.25(12)
N1 U1 C52 129.35(12)
N3 U1 C52 95.98(12)
C51 U1 C52 29.44(12)
C55 U1 C52 48.67(13)
N2 U1 C54 153.29(12)
N1 U1 C54 92.16(12)
N3 U1 C54 132.07(11)
C51 U1 C54 47.80(13)
C55 U1 C54 29.24(12)
C52 U1 C54 47.36(13)
N2 U1 Se1 83.76(8)
N1 U1 Se1 86.31(8)
N3 U1 Se1 89.44(7)
C51 U1 Se1 124.83(10)
C55 U1 Se1 104.11(11)
C52 U1 Se1 107.82(9)
C54 U1 Se1 78.03(9)
N2 U1 C53 161.82(11)
N1 U1 C53 120.51(11)
N3 U1 C53 104.31(11)
C51 U1 C53 47.68(12)
C55 U1 C53 47.99(12)
C52 U1 C53 28.59(11)
C54 U1 C53 28.37(11)
Se1 U1 C53 80.49(8)
N2 U1 Se2 82.81(8)
N1 U1 Se2 88.15(8)
N3 U1 Se2 85.51(7)
C51 U1 Se2 68.40(10)
C55 U1 Se2 87.05(11)
C52 U1 Se2 85.12(9)
C54 U1 Se2 114.44(9)
Se1 U1 Se2 166.564(13)
C53 U1 Se2 112.82(8)
C27 Se1 U1 109.43(12)
C33 Se2 U1 107.90(12)
C2 N1 C39 117.9(3)
C2 N1 U1 116.0(3)
C39 N1 U1 126.1(2)
C7 N2 C3 117.9(3)
C7 N2 U1 121.7(2)
C3 N2 U1 120.4(3)
C8 N3 C45 118.1(3)
C8 N3 U1 117.3(2)
C45 N3 U1 124.5(2)
C2 C1 H1A 109.50
C2 C1 H1B 109.50
H1A C1 H1B 109.50
C2 C1 H1C 109.50
H1A C1 H1C 109.50
H1B C1 H1C 109.50
N1 C2 C3 118.5(4)
N1 C2 C1 122.4(4)
C3 C2 C1 119.0(4)
C4 C3 N2 120.6(4)
C4 C3 C2 122.1(4)
N2 C3 C2 117.2(3)
C5 C4 C3 120.5(4)
C5 C4 H4 119.70
C3 C4 H4 119.70
C4 C5 C6 119.6(4)
C4 C5 H5 120.20
C6 C5 H5 120.20
C5 C6 C7 119.9(4)
C5 C6 H6 120.10
C7 C6 H6 120.10
C6 C7 N2 121.5(4)
C6 C7 C8 121.9(4)
N2 C7 C8 116.5(3)
N3 C8 C7 117.5(4)
N3 C8 C9 123.0(4)
C7 C8 C9 119.5(4)
C8 C9 H9A 109.50
C8 C9 H9B 109.50
H9A C9 H9B 109.50
C8 C9 H9C 109.50
H9A C9 H9C 109.50
H9B C9 H9C 109.50
C28 C27 C32 119.8(4)
C28 C27 Se1 121.9(3)
C32 C27 Se1 118.4(3)
C27 C28 C29 119.7(4)
C27 C28 H28 120.10
C29 C28 H28 120.10
C30 C29 C28 120.6(4)
C30 C29 H29 119.70
C28 C29 H29 119.70
C31 C30 C29 119.5(4)
C31 C30 H30 120.20
C29 C30 H30 120.20
C30 C31 C32 120.4(4)
C30 C31 H31 119.80
C32 C31 H31 119.80
C27 C32 C31 119.9(4)
C27 C32 H32 120.00
C31 C32 H32 120.00
C38 C33 C34 117.6(4)
C38 C33 Se2 121.4(3)
C34 C33 Se2 121.0(3)
C35 C34 C33 121.4(5)
C35 C34 H34 119.30
C33 C34 H34 119.30
C36 C35 C34 119.9(5)
C36 C35 H35 120.00
C34 C35 H35 120.00
C35 C36 C37 120.0(5)
C35 C36 H36 120.00
C37 C36 H36 120.00
C36 C37 C38 120.0(5)
C36 C37 H37 120.00
C38 C37 H37 120.00
C33 C38 C37 121.0(4)
C33 C38 H38 119.50
C37 C38 H38 119.50
C44 C39 C40 119.9(4)
C44 C39 N1 121.3(4)
C40 C39 N1 118.8(4)
C41 C40 C39 118.7(4)
C41 C40 C401 119.5(4)
C39 C40 C401 121.8(4)
C42 C41 C40 122.5(4)
C42 C41 H41 118.70
C40 C41 H41 118.70
C41 C42 C43 117.9(4)
C41 C42 C421 120.9(4)
C43 C42 C421 121.2(4)
C42 C43 C44 122.0(4)
C42 C43 H43 119.00
C44 C43 H43 119.00
C39 C44 C43 118.9(4)
C39 C44 C441 122.8(4)
C43 C44 C441 118.2(4)
C46 C45 C50 119.2(4)
C46 C45 N3 121.6(4)
C50 C45 N3 119.2(4)
C47 C46 C45 118.7(4)
C47 C46 C461 118.5(4)
C45 C46 C461 122.7(4)
C48 C47 C46 123.0(4)
C48 C47 H47 118.50
C46 C47 H47 118.50
C47 C48 C49 116.8(4)
C47 C48 C462 121.5(4)
C49 C48 C462 121.7(4)
C50 C49 C48 122.8(4)
C50 C49 H49 118.60
C48 C49 H49 118.60
C49 C50 C45 119.4(4)
C49 C50 C463 119.1(4)
C45 C50 C463 121.5(4)
C55 C51 C52 109.2(4)
C55 C51 U1 76.0(2)
C52 C51 U1 78.6(2)
C55 C51 H51 125.40
C52 C51 H51 125.40
U1 C51 H51 112.30
C51 C52 C53 108.0(4)
C51 C52 U1 72.0(2)
C53 C52 U1 79.9(2)
C51 C52 H52 126.00
C53 C52 H52 126.00
U1 C52 H52 114.40
C54 C53 C52 106.5(4)
C54 C53 C56 127.1(4)
C52 C53 C56 125.4(4)
C54 C53 U1 72.7(2)
C52 C53 U1 71.5(2)
C56 C53 U1 129.6(2)
C55 C54 C53 109.6(4)
C55 C54 U1 71.8(2)
C53 C54 U1 79.0(2)
C55 C54 H54 125.20
C53 C54 H54 125.20
U1 C54 H54 115.90
C51 C55 C54 106.6(4)
C51 C55 U1 74.3(2)
C54 C55 U1 79.0(2)
C51 C55 H55 126.70
C54 C55 H55 126.70
U1 C55 H55 112.70
C57 C56 C53 110.8(3)
C57 C56 C58 108.6(4)
C53 C56 C58 111.0(4)
C57 C56 C59 111.5(4)
C53 C56 C59 107.6(3)
C58 C56 C59 107.3(3)
C56 C57 H57A 109.50
C56 C57 H57B 109.50
H57A C57 H57B 109.50
C56 C57 H57C 109.50
H57A C57 H57C 109.50
H57B C57 H57C 109.50
C56 C58 H58A 109.50
C56 C58 H58B 109.50
H58A C58 H58B 109.50
C56 C58 H58C 109.50
H58A C58 H58C 109.50
H58B C58 H58C 109.50
C60 C59 C64 118.8(4)
C60 C59 C56 120.6(4)
C64 C59 C56 120.5(4)
C61 C60 C59 123.0(5)
C61 C60 H60 118.50
C59 C60 H60 118.50
C60 C61 C62 118.7(6)
C60 C61 H61 120.70
C62 C61 H61 120.70
C61 C62 C63 120.8(5)
C61 C62 H62 119.60
C63 C62 H62 119.60
C62 C63 C64 119.9(6)
C62 C63 H63 120.10
C64 C63 H63 120.10
C63 C64 C59 118.7(6)
C63 C64 H64 120.60
C59 C64 H64 120.60
C68 O1 C65 107.9(4)
O1 C65 C66 106.8(5)
O1 C65 H65A 110.40
C66 C65 H65A 110.40
O1 C65 H65B 110.40
C66 C65 H65B 110.40
H65A C65 H65B 108.60
C65 C66 C67 103.2(5)
C65 C66 H66A 111.10
C67 C66 H66A 111.10
C65 C66 H66B 111.10
C67 C66 H66B 111.10
H66A C66 H66B 109.10
C68 C67 C66 102.4(5)
C68 C67 H67A 111.30
C66 C67 H67A 111.30
C68 C67 H67B 111.30
C66 C67 H67B 111.30
H67A C67 H67B 109.20
O1 C68 C67 106.2(5)
O1 C68 H68A 110.50
C67 C68 H68A 110.50
O1 C68 H68B 110.50
C67 C68 H68B 110.50
H68A C68 H68B 108.70
C72 O2 C69 107.8(8)
O2 C69 C70 100.5(7)
O2 C69 H69A 111.70
C70 C69 H69A 111.70
O2 C69 H69B 111.70
C70 C69 H69B 111.70
H69A C69 H69B 109.40
C69 C70 C71 101.2(7)
C69 C70 H70A 111.50
C71 C70 H70A 111.50
C69 C70 H70B 111.50
C71 C70 H70B 111.50
H70A C70 H70B 109.30
C72 C71 C70 103.5(8)
C72 C71 H71A 111.10
C70 C71 H71A 111.10
C72 C71 H71B 111.10
C70 C71 H71B 111.10
H71A C71 H71B 109.00
O2 C72 C71 114.3(10)
O2 C72 H72A 108.70
C71 C72 H72A 108.70
O2 C72 H72B 108.70
C71 C72 H72B 108.70
H72A C72 H72B 107.60
C40 C401 H40A 109.50
C40 C401 H40B 109.50
H40A C401 H40B 109.50
C40 C401 H40C 109.50
H40A C401 H40C 109.50
H40B C401 H40C 109.50
C42 C421 H42A 109.50
C42 C421 H42B 109.50
H42A C421 H42B 109.50
C42 C421 H42C 109.50
H42A C421 H42C 109.50
H42B C421 H42C 109.50
C44 C441 H44A 109.50
C44 C441 H44B 109.50
H44A C441 H44B 109.50
C44 C441 H44C 109.50
H44A C441 H44C 109.50
H44B C441 H44C 109.50
C46 C461 H46A 109.50
C46 C461 H46B 109.50
H46A C461 H46B 109.50
C46 C461 H46C 109.50
H46A C461 H46C 109.50
H46B C461 H46C 109.50
C48 C462 H46D 109.50
C48 C462 H46E 109.50
H46D C462 H46E 109.50
C48 C462 H46F 109.50
H46D C462 H46F 109.50
H46E C462 H46F 109.50
C50 C463 H46G 109.50
C50 C463 H46H 109.50
H46G C463 H46H 109.50
C50 C463 H46I 109.50
H46G C463 H46I 109.50
H46H C463 H46I 109.50

loop_
_geom_bond_atom_site_label_1
_geom_bond_atom_site_label_2
_geom_bond_distance
U1 N2 2.356(3)
U1 N1 2.529(3)
U1 N3 2.531(3)
U1 C51 2.710(4)
U1 C55 2.730(4)
U1 C52 2.794(4)
U1 C54 2.821(4)
U1 Se1 2.8694(4)
U1 C53 2.900(4)
U1 Se2 2.9032(5)
Se1 C27 1.945(4)
Se2 C33 1.922(4)
N1 C2 1.325(5)
N1 C39 1.453(5)
N2 C7 1.386(5)
N2 C3 1.390(5)
N3 C8 1.316(5)
N3 C45 1.441(5)
C1 C2 1.493(5)
C1 H1A 0.9800
C1 H1B 0.9800
C1 H1C 0.9800
C2 C3 1.434(6)
C3 C4 1.389(5)
C4 C5 1.375(6)
C4 H4 0.9500
C5 C6 1.376(6)
C5 H5 0.9500
C6 C7 1.384(5)
C6 H6 0.9500
C7 C8 1.448(5)
C8 C9 1.492(5)
C9 H9A 0.9800
C9 H9B 0.9800
C9 H9C 0.9800
C27 C28 1.372(6)
C27 C32 1.374(6)
C28 C29 1.385(6)
C28 H28 0.9500
C29 C30 1.375(6)
C29 H29 0.9500
C30 C31 1.360(6)
C30 H30 0.9500
C31 C32 1.392(6)
C31 H31 0.9500
C32 H32 0.9500
C33 C38 1.382(6)
C33 C34 1.398(6)
C34 C35 1.380(6)
C34 H34 0.9500
C35 C36 1.363(6)
C35 H35 0.9500
C36 C37 1.384(6)
C36 H36 0.9500
C37 C38 1.387(6)
C37 H37 0.9500
C38 H38 0.9500
C39 C44 1.384(6)
C39 C40 1.409(6)
C40 C41 1.376(5)
C40 C401 1.502(6)
C41 C42 1.374(6)
C41 H41 0.9500
C42 C43 1.380(6)
C42 C421 1.511(6)
C43 C44 1.391(5)
C43 H43 0.9500
C44 C441 1.509(5)
C45 C46 1.399(5)
C45 C50 1.410(5)
C46 C47 1.390(6)
C46 C461 1.508(6)
C47 C48 1.382(6)
C47 H47 0.9500
C48 C49 1.389(6)
C48 C462 1.506(6)
C49 C50 1.371(5)
C49 H49 0.9500
C50 C463 1.506(5)
C51 C55 1.393(6)
C51 C52 1.401(6)
C51 H51 0.9500
C52 C53 1.410(6)
C52 H52 0.9500
C53 C54 1.404(6)
C53 C56 1.527(5)
C54 C55 1.404(6)
C54 H54 0.9500
C55 H55 0.9500
C56 C57 1.527(6)
C56 C58 1.533(6)
C56 C59 1.558(6)
C57 H57A 0.9800
C57 H57B 0.9800
C57 H57C 0.9800
C58 H58A 0.9800
C58 H58B 0.9800
C58 H58C 0.9800
C59 C60 1.384(6)
C59 C64 1.420(7)
C60 C61 1.375(6)
C60 H60 0.9500
C61 C62 1.387(8)
C61 H61 0.9500
C62 C63 1.406(9)
C62 H62 0.9500
C63 C64 1.413(7)
C63 H63 0.9500
C64 H64 0.9500
O1 C68 1.410(6)
O1 C65 1.427(6)
C65 C66 1.504(7)
C65 H65A 0.9900
C65 H65B 0.9900
C66 C67 1.509(7)
C66 H66A 0.9900
C66 H66B 0.9900
C67 C68 1.453(7)
C67 H67A 0.9900
C67 H67B 0.9900
C68 H68A 0.9900
C68 H68B 0.9900
O2 C72 1.287(10)
O2 C69 1.478(10)
C69 C70 1.488(9)
C69 H69A 0.9900
C69 H69B 0.9900
C70 C71 1.493(9)
C70 H70A 0.9900
C70 H70B 0.9900
C71 C72 1.350(10)
C71 H71A 0.9900
C71 H71B 0.9900
C72 H72A 0.9900
C72 H72B 0.9900
C401 H40A 0.9800
C401 H40B 0.9800
C401 H40C 0.9800
C421 H42A 0.9800
C421 H42B 0.9800
C421 H42C 0.9800
C441 H44A 0.9800
C441 H44B 0.9800
C441 H44C 0.9800
C461 H46A 0.9800
C461 H46B 0.9800
C461 H46C 0.9800
C462 H46D 0.9800
C462 H46E 0.9800
C462 H46F 0.9800
C463 H46G 0.9800
C463 H46H 0.9800
C463 H46I 0.9800

loop_
_geom_torsion_atom_site_label_1
_geom_torsion_atom_site_label_2
_geom_torsion_atom_site_label_3
_geom_torsion_atom_site_label_4
_geom_torsion
N2 U1 Se1 C27 11.62(15)
N1 U1 Se1 C27 -55.73(15)
N3 U1 Se1 C27 77.88(15)
C51 U1 Se1 C27 -158.99(18)
C55 U1 Se1 C27 -135.40(16)
C52 U1 Se1 C27 173.98(16)
C54 U1 Se1 C27 -148.73(16)
C53 U1 Se1 C27 -177.51(15)
Se2 U1 Se1 C27 10.08(15)
N2 U1 Se2 C33 13.72(16)
N1 U1 Se2 C33 80.88(16)
N3 U1 Se2 C33 -52.96(16)
C51 U1 Se2 C33 -174.38(18)
C55 U1 Se2 C33 161.87(17)
C52 U1 Se2 C33 -149.37(17)
C54 U1 Se2 C33 172.41(17)
Se1 U1 Se2 C33 15.26(16)
C53 U1 Se2 C33 -156.61(17)
N2 U1 N1 C2 -7.5(3)
N3 U1 N1 C2 -8.4(4)
C51 U1 N1 C2 -157.8(3)
C55 U1 N1 C2 -177.7(3)
C52 U1 N1 C2 -172.6(3)
C54 U1 N1 C2 155.2(3)
Se1 U1 N1 C2 77.3(3)
C53 U1 N1 C2 154.0(3)
Se2 U1 N1 C2 -90.4(3)
N2 U1 N1 C39 170.2(3)
N3 U1 N1 C39 169.2(3)
C51 U1 N1 C39 19.9(3)
C55 U1 N1 C39 -0.1(3)
C52 U1 N1 C39 5.0(4)
C54 U1 N1 C39 -27.2(3)
Se1 U1 N1 C39 -105.1(3)
C53 U1 N1 C39 -28.4(4)
Se2 U1 N1 C39 87.2(3)
N1 U1 N2 C7 -174.2(3)
N3 U1 N2 C7 5.1(3)
C51 U1 N2 C7 -98.4(4)
C55 U1 N2 C7 -156.6(3)
C52 U1 N2 C7 -28.3(5)
C54 U1 N2 C7 144.2(3)
Se1 U1 N2 C7 97.2(3)
C53 U1 N2 C7 67.1(5)
Se2 U1 N2 C7 -83.2(3)
N1 U1 N2 C3 6.6(3)
N3 U1 N2 C3 -174.2(3)
C51 U1 N2 C3 82.3(4)
C55 U1 N2 C3 24.2(4)
C52 U1 N2 C3 152.5(3)
C54 U1 N2 C3 -35.0(4)
Se1 U1 N2 C3 -82.0(3)
C53 U1 N2 C3 -112.1(4)
Se2 U1 N2 C3 97.6(3)
N2 U1 N3 C8 -7.1(3)
N1 U1 N3 C8 -6.2(3)
C51 U1 N3 C8 139.9(3)
C55 U1 N3 C8 155.5(3)
C52 U1 N3 C8 161.6(3)
C54 U1 N3 C8 -163.8(3)
Se1 U1 N3 C8 -90.6(3)
C53 U1 N3 C8 -170.6(3)
Se2 U1 N3 C8 77.0(3)
N2 U1 N3 C45 169.6(3)
N1 U1 N3 C45 170.5(3)
C51 U1 N3 C45 -43.3(3)
C55 U1 N3 C45 -27.7(4)
C52 U1 N3 C45 -21.7(3)
C54 U1 N3 C45 12.9(4)
Se1 U1 N3 C45 86.2(3)
C53 U1 N3 C45 6.1(3)
Se2 U1 N3 C45 -106.3(3)
C39 N1 C2 C3 -170.1(4)
U1 N1 C2 C3 7.8(5)
C39 N1 C2 C1 10.9(6)
U1 N1 C2 C1 -171.3(3)
C7 N2 C3 C4 -0.9(6)
U1 N2 C3 C4 178.3(3)
C7 N2 C3 C2 175.3(4)
U1 N2 C3 C2 -5.5(5)
N1 C2 C3 C4 174.1(4)
C1 C2 C3 C4 -6.8(6)
N1 C2 C3 N2 -2.0(6)
C1 C2 C3 N2 177.0(4)
N2 C3 C4 C5 1.2(7)
C2 C3 C4 C5 -174.8(4)
C3 C4 C5 C6 -0.2(7)
C4 C5 C6 C7 -1.1(7)
C5 C6 C7 N2 1.4(6)
C5 C6 C7 C8 -175.1(4)
C3 N2 C7 C6 -0.4(6)
U1 N2 C7 C6 -179.6(3)
C3 N2 C7 C8 176.3(3)
U1 N2 C7 C8 -3.0(5)
C45 N3 C8 C7 -168.5(3)
U1 N3 C8 C7 8.5(5)
C45 N3 C8 C9 11.6(6)
U1 N3 C8 C9 -171.5(3)
C6 C7 C8 N3 172.6(4)
N2 C7 C8 N3 -4.0(6)
C6 C7 C8 C9 -7.4(6)
N2 C7 C8 C9 175.9(4)
U1 Se1 C27 C28 -75.9(4)
U1 Se1 C27 C32 104.3(3)
C32 C27 C28 C29 -0.1(7)
Se1 C27 C28 C29 -179.9(3)
C27 C28 C29 C30 -0.1(7)
C28 C29 C30 C31 0.7(7)
C29 C30 C31 C32 -1.2(7)
C28 C27 C32 C31 -0.4(6)
Se1 C27 C32 C31 179.4(3)
C30 C31 C32 C27 1.1(7)
U1 Se2 C33 C38 -76.5(4)
U1 Se2 C33 C34 103.8(3)
C38 C33 C34 C35 -0.2(7)
Se2 C33 C34 C35 179.5(3)
C33 C34 C35 C36 2.2(7)
C34 C35 C36 C37 -3.1(7)
C35 C36 C37 C38 2.0(7)
C34 C33 C38 C37 -0.8(7)
Se2 C33 C38 C37 179.5(3)
C36 C37 C38 C33 0.0(7)
C2 N1 C39 C44 -101.4(5)
U1 N1 C39 C44 81.0(4)
C2 N1 C39 C40 79.2(5)
U1 N1 C39 C40 -98.3(4)
C44 C39 C40 C41 -4.0(6)
N1 C39 C40 C41 175.4(3)
C44 C39 C40 C401 174.8(4)
N1 C39 C40 C401 -5.9(5)
C39 C40 C41 C42 1.7(6)
C401 C40 C41 C42 -177.1(4)
C40 C41 C42 C43 0.6(6)
C40 C41 C42 C421 -178.9(4)
C41 C42 C43 C44 -0.7(6)
C421 C42 C43 C44 178.8(4)
C40 C39 C44 C43 3.9(6)
N1 C39 C44 C43 -175.5(3)
C40 C39 C44 C441 -174.6(4)
N1 C39 C44 C441 6.1(6)
C42 C43 C44 C39 -1.5(6)
C42 C43 C44 C441 177.0(4)
C8 N3 C45 C46 -105.9(5)
U1 N3 C45 C46 77.4(5)
C8 N3 C45 C50 76.0(5)
U1 N3 C45 C50 -100.7(4)
C50 C45 C46 C47 3.5(6)
N3 C45 C46 C47 -174.6(4)
C50 C45 C46 C461 -174.4(4)
N3 C45 C46 C461 7.5(7)
C45 C46 C47 C48 -1.1(7)
C461 C46 C47 C48 176.9(4)
C46 C47 C48 C49 -1.4(7)
C46 C47 C48 C462 177.9(5)
C47 C48 C49 C50 1.3(7)
C462 C48 C49 C50 -178.0(4)
C48 C49 C50 C45 1.1(7)
C48 C49 C50 C463 -179.9(4)
C46 C45 C50 C49 -3.6(6)
N3 C45 C50 C49 174.6(4)
C46 C45 C50 C463 177.5(4)
N3 C45 C50 C463 -4.4(6)
N2 U1 C51 C55 -109.4(3)
N1 U1 C51 C55 -43.0(3)
N3 U1 C51 C55 161.6(3)
C52 U1 C51 C55 113.3(4)
C54 U1 C51 C55 38.0(3)
Se1 U1 C51 C55 51.6(3)
C53 U1 C51 C55 76.7(3)
Se2 U1 C51 C55 -125.7(3)
N2 U1 C51 C52 137.3(3)
N1 U1 C51 C52 -156.3(3)
N3 U1 C51 C52 48.3(3)
C55 U1 C51 C52 -113.3(4)
C54 U1 C51 C52 -75.3(3)
Se1 U1 C51 C52 -61.7(3)
C53 U1 C51 C52 -36.6(2)
Se2 U1 C51 C52 121.0(3)
C55 C51 C52 C53 1.9(4)
U1 C51 C52 C53 72.6(3)
C55 C51 C52 U1 -70.6(3)
N2 U1 C52 C51 -107.6(4)
N1 U1 C52 C51 30.5(3)
N3 U1 C52 C51 -138.1(3)
C55 U1 C52 C51 37.3(3)
C54 U1 C52 C51 76.9(3)
Se1 U1 C52 C51 130.6(3)
C53 U1 C52 C51 112.9(4)
Se2 U1 C52 C51 -53.1(3)
N2 U1 C52 C53 139.5(3)
N1 U1 C52 C53 -82.4(3)
N3 U1 C52 C53 109.1(3)
C51 U1 C52 C53 -112.9(4)
C55 U1 C52 C53 -75.6(3)
C54 U1 C52 C53 -35.9(2)
Se1 U1 C52 C53 17.8(3)
Se2 U1 C52 C53 -165.9(2)
C51 C52 C53 C54 -2.4(4)
U1 C52 C53 C54 64.7(3)
C51 C52 C53 C56 167.0(3)
U1 C52 C53 C56 -125.9(4)
C51 C52 C53 U1 -67.1(3)
N2 U1 C53 C54 112.7(4)
N1 U1 C53 C54 2.4(3)
N3 U1 C53 C54 169.4(2)
C51 U1 C53 C54 -77.0(3)
C55 U1 C53 C54 -36.5(2)
C52 U1 C53 C54 -114.7(4)
Se1 U1 C53 C54 82.4(2)
Se2 U1 C53 C54 -99.5(2)
N2 U1 C53 C52 -132.5(4)
N1 U1 C53 C52 117.2(3)
N3 U1 C53 C52 -75.9(3)
C51 U1 C53 C52 37.8(3)
C55 U1 C53 C52 78.2(3)
C54 U1 C53 C52 114.7(4)
Se1 U1 C53 C52 -162.9(3)
Se2 U1 C53 C52 15.2(3)
N2 U1 C53 C56 -11.4(6)
N1 U1 C53 C56 -121.7(4)
N3 U1 C53 C56 45.2(4)
C51 U1 C53 C56 158.9(5)
C55 U1 C53 C56 -160.7(4)
C52 U1 C53 C56 121.1(5)
C54 U1 C53 C56 -124.2(5)
Se1 U1 C53 C56 -41.8(4)
Se2 U1 C53 C56 136.3(3)
C52 C53 C54 C55 2.0(4)
C56 C53 C54 C55 -167.1(4)
U1 C53 C54 C55 66.0(3)
C52 C53 C54 U1 -63.9(3)
C56 C53 C54 U1 126.9(4)
N2 U1 C54 C55 104.7(3)
N1 U1 C54 C55 67.0(3)
N3 U1 C54 C55 -129.1(3)
C51 U1 C54 C55 -38.6(3)
C52 U1 C54 C55 -78.9(3)
Se1 U1 C54 C55 152.8(3)
C53 U1 C54 C55 -115.1(4)
Se2 U1 C54 C55 -22.0(3)
N2 U1 C54 C53 -140.2(3)
N1 U1 C54 C53 -177.9(2)
N3 U1 C54 C53 -14.0(3)
C51 U1 C54 C53 76.5(3)
C55 U1 C54 C53 115.1(4)
C52 U1 C54 C53 36.2(2)
Se1 U1 C54 C53 -92.1(2)
Se2 U1 C54 C53 93.2(2)
C52 C51 C55 C54 -0.7(5)
U1 C51 C55 C54 -73.1(3)
C52 C51 C55 U1 72.4(3)
C53 C54 C55 C51 -0.9(4)
U1 C54 C55 C51 69.8(3)
C53 C54 C55 U1 -70.7(3)
N2 U1 C55 C51 121.3(3)
N1 U1 C55 C51 137.7(3)
N3 U1 C55 C51 -28.9(4)
C52 U1 C55 C51 -36.9(2)
C54 U1 C55 C51 -110.9(4)
Se1 U1 C55 C51 -138.4(2)
C53 U1 C55 C51 -75.5(3)
Se2 U1 C55 C51 49.1(3)
N2 U1 C55 C54 -127.8(3)
N1 U1 C55 C54 -111.3(3)
N3 U1 C55 C54 82.0(3)
C51 U1 C55 C54 110.9(4)
C52 U1 C55 C54 74.0(3)
Se1 U1 C55 C54 -27.5(3)
C53 U1 C55 C54 35.4(2)
Se2 U1 C55 C54 160.1(3)
C54 C53 C56 C57 -130.4(4)
C52 C53 C56 C57 62.4(5)
U1 C53 C56 C57 -32.4(5)
C54 C53 C56 C58 -9.7(5)
C52 C53 C56 C58 -176.9(4)
U1 C53 C56 C58 88.4(4)
C54 C53 C56 C59 107.5(5)
C52 C53 C56 C59 -59.7(5)
U1 C53 C56 C59 -154.4(3)
C57 C56 C59 C60 -161.9(4)
C53 C56 C59 C60 -40.2(6)
C58 C56 C59 C60 79.3(5)
C57 C56 C59 C64 19.0(6)
C53 C56 C59 C64 140.7(4)
C58 C56 C59 C64 -99.8(5)
C64 C59 C60 C61 2.8(8)
C56 C59 C60 C61 -176.3(4)
C59 C60 C61 C62 -2.7(8)
C60 C61 C62 C63 1.4(9)
C61 C62 C63 C64 -0.5(10)
C62 C63 C64 C59 0.6(9)
C60 C59 C64 C63 -1.7(8)
C56 C59 C64 C63 177.4(5)
C68 O1 C65 C66 9.2(6)
O1 C65 C66 C67 13.7(7)
C65 C66 C67 C68 -30.5(7)
C65 O1 C68 C67 -29.7(6)
C66 C67 C68 O1 37.4(6)
C72 O2 C69 C70 -25.3(13)
O2 C69 C70 C71 33.6(10)
C69 C70 C71 C72 -31.8(11)
C69 O2 C72 C71 5.2(16)
C70 C71 C72 O2 17.4(15)
